data_2219966
loop_
_publ_author_name
'Saito, Masaichi'
'Ito, Toru'

_publ_section_title
;
 3,4-Diphenyl-2,5-bis(trimethylsilyl)cyclopentadienone
;
_journal_coeditor_code PV2107
_journal_issue 11
_journal_name_full 'Acta Crystallographica Section E'
_journal_page_first o2121
_journal_paper_doi 10.1107/S1600536808032923
_journal_volume 64
_journal_year 2008
_chemical_formula_iupac 'C23 H28 O Si2'
_chemical_formula_moiety 'C23 H28 O Si2'
_chemical_formula_sum 'C23 H28 O Si2'
_chemical_formula_weight 376.63
_chemical_name_systematic
;
3,4-Diphenyl-2,5-bis(trimethylsilyl)cyclopentadienone
;
_space_group_IT_number 19
_symmetry_cell_setting orthorhombic
_symmetry_space_group_name_Hall 'P 2ac 2ab'
_symmetry_space_group_name_H-M 'P 21 21 21'
_atom_sites_solution_hydrogens geom
_atom_sites_solution_primary direct
_atom_sites_solution_secondary difmap
_cell_angle_alpha 90.00
_cell_angle_beta 90.00
_cell_angle_gamma 90.00
_cell_formula_units_Z 4
_cell_length_a 9.8418(6)
_cell_length_b 11.8041(7)
_cell_length_c 19.0181(12)
_cell_measurement_reflns_used 5798
_cell_measurement_temperature 103
_cell_measurement_theta_max 27.93
_cell_measurement_theta_min 2.69
_cell_volume 2209.4(2)
_computing_cell_refinement 'SAINT (Bruker, 2000)'
_computing_data_collection 'SMART (Bruker, 2000)'
_computing_data_reduction 'SAINT (Bruker, 2000)'
_computing_molecular_graphics 'SHELXTL (Sheldrick, 2008)'
_computing_publication_material 'SHELXTL (Sheldrick, 2008)'
_computing_structure_refinement 'SHELXL97 (Sheldrick, 2008)'
_computing_structure_solution 'SHELXS97 (Sheldrick, 2008)'
_diffrn_ambient_temperature 103
_diffrn_measured_fraction_theta_full 0.999
_diffrn_measured_fraction_theta_max 0.999
_diffrn_measurement_device_type 'Bruker SMART CCD area-detector'
_diffrn_measurement_method '\f and \w'
_diffrn_radiation_monochromator graphite
_diffrn_radiation_source 'fine-focus sealed tube'
_diffrn_radiation_type MoK\a
_diffrn_radiation_wavelength 0.71073
_diffrn_reflns_av_R_equivalents 0.0205
_diffrn_reflns_av_sigmaI/netI 0.0216
_diffrn_reflns_limit_h_max 11
_diffrn_reflns_limit_h_min -12
_diffrn_reflns_limit_k_max 15
_diffrn_reflns_limit_k_min -15
_diffrn_reflns_limit_l_max 25
_diffrn_reflns_limit_l_min -21
_diffrn_reflns_number 16200
_diffrn_reflns_theta_full 27.93
_diffrn_reflns_theta_max 27.93
_diffrn_reflns_theta_min 2.03
_exptl_absorpt_coefficient_mu 0.169
_exptl_absorpt_correction_T_max 0.935
_exptl_absorpt_correction_T_min 0.922
_exptl_absorpt_correction_type multi-scan
_exptl_absorpt_process_details '(SADABS; Sheldrick, 1996)'
_exptl_crystal_colour orange
_exptl_crystal_density_diffrn 1.132
_exptl_crystal_density_method 'not measured'
_exptl_crystal_description cube
_exptl_crystal_F_000 808
_exptl_crystal_size_max 0.50
_exptl_crystal_size_mid 0.40
_exptl_crystal_size_min 0.40
_refine_diff_density_max 0.279
_refine_diff_density_min -0.197
_refine_ls_abs_structure_details 'Flack (1983), with 2292 Friedel pairs'
_refine_ls_abs_structure_Flack 0.01(6)
_refine_ls_extinction_method none
_refine_ls_goodness_of_fit_ref 1.068
_refine_ls_hydrogen_treatment constr
_refine_ls_matrix_type full
_refine_ls_number_parameters 241
_refine_ls_number_reflns 5286
_refine_ls_number_restraints 0
_refine_ls_restrained_S_all 1.068
_refine_ls_R_factor_all 0.0283
_refine_ls_R_factor_gt 0.0277
_refine_ls_shift/su_max 0.001
_refine_ls_shift/su_mean 0.000
_refine_ls_structure_factor_coef Fsqd
_refine_ls_weighting_details 'calc w = 1/[\s^2^(Fo^2^)+(0.0473P)^2^+0.2508P] where P=(Fo^2^+2Fc^2^)/3'
_refine_ls_weighting_scheme calc
_refine_ls_wR_factor_gt 0.0743
_refine_ls_wR_factor_ref 0.0747
_reflns_number_gt 5181
_reflns_number_total 5286
_reflns_threshold_expression I>2\s(I)
_cod_data_source_file pv2107.cif
_cod_data_source_block I
_cod_database_code 2219966
_cod_database_fobs_code 2219966

loop_
_symmetry_equiv_pos_as_xyz
'x, y, z'
'-x+1/2, -y, z+1/2'
'-x, y+1/2, -z+1/2'
'x+1/2, -y+1/2, -z'

loop_
_atom_site_type_symbol
_atom_site_label
_atom_site_fract_x
_atom_site_fract_y
_atom_site_fract_z
_atom_site_U_iso_or_equiv
_atom_site_adp_type
_atom_site_calc_flag
_atom_site_refinement_flags
_atom_site_occupancy
Si Si1 0.18748(3) 1.12044(3) 0.976841(17) 0.01882(8) Uani d . 1
Si Si2 0.42760(3) 0.77489(3) 0.787011(18) 0.02008(8) Uani d . 1
O O1 0.42093(9) 1.01676(8) 0.87657(5) 0.0272(2) Uani d . 1
C C2 0.18860(12) 0.99471(10) 0.91621(6) 0.0180(2) Uani d . 1
C C15 0.08537(12) 0.72378(10) 0.82868(6) 0.0190(2) Uani d . 1
C C7 0.03840(14) 1.11986(13) 1.03721(7) 0.0289(3) Uani d . 1
H H7A 0.0361 1.0497 1.0627 0.043 Uiso calc R 1
H H7B -0.0436 1.1278 1.0103 0.043 Uiso calc R 1
H H7C 0.0459 1.1818 1.0697 0.043 Uiso calc R 1
C C3 0.09673(12) 0.91490(9) 0.89917(6) 0.0176(2) Uani d . 1
C C6 0.18912(15) 1.25143(10) 0.92156(7) 0.0267(3) Uani d . 1
H H6A 0.1116 1.2513 0.8909 0.040 Uiso calc R 1
H H6B 0.2708 1.2533 0.8940 0.040 Uiso calc R 1
H H6C 0.1858 1.3170 0.9514 0.040 Uiso calc R 1
C C16 -0.03609(13) 0.73727(11) 0.79091(7) 0.0229(2) Uani d . 1
H H16 -0.0694 0.8096 0.7819 0.028 Uiso calc R 1
C C12 -0.31728(13) 0.90660(12) 0.96478(7) 0.0263(3) Uani d . 1
H H12 -0.4070 0.9059 0.9802 0.032 Uiso calc R 1
C C9 -0.04729(11) 0.91027(10) 0.92063(6) 0.0181(2) Uani d . 1
C C10 -0.13363(12) 1.00076(11) 0.90568(6) 0.0209(2) Uani d . 1
H H10 -0.1009 1.0628 0.8807 0.025 Uiso calc R 1
C C14 -0.09904(13) 0.81670(11) 0.95650(6) 0.0227(2) Uani d . 1
H H14 -0.0432 0.7548 0.9654 0.027 Uiso calc R 1
C C4 0.16243(12) 0.82381(10) 0.85340(6) 0.0181(2) Uani d . 1
C C18 -0.06037(15) 0.53448(11) 0.78188(7) 0.0290(3) Uani d . 1
H H18 -0.1087 0.4716 0.7662 0.035 Uiso calc R 1
C C8 0.34391(14) 1.11229(13) 1.03210(7) 0.0318(3) Uani d . 1
H H8A 0.3455 1.1748 1.0644 0.048 Uiso calc R 1
H H8B 0.4227 1.1154 1.0024 0.048 Uiso calc R 1
H H8C 0.3440 1.0424 1.0580 0.048 Uiso calc R 1
C C1 0.31734(12) 0.96101(10) 0.87823(6) 0.0191(2) Uani d . 1
C C20 0.13106(14) 0.61403(11) 0.84330(7) 0.0228(2) Uani d . 1
H H20 0.2109 0.6037 0.8686 0.027 Uiso calc R 1
C C22 0.55418(15) 0.87927(12) 0.75313(8) 0.0333(3) Uani d . 1
H H22A 0.6181 0.8412 0.7232 0.050 Uiso calc R 1
H H22B 0.6015 0.9131 0.7919 0.050 Uiso calc R 1
H H22C 0.5081 0.9371 0.7269 0.050 Uiso calc R 1
C C13 -0.23314(13) 0.81532(12) 0.97897(7) 0.0271(3) Uani d . 1
H H13 -0.2665 0.7532 1.0035 0.033 Uiso calc R 1
C C11 -0.26813(13) 0.99900(12) 0.92774(7) 0.0241(3) Uani d . 1
H H11 -0.3251 1.0597 0.9177 0.029 Uiso calc R 1
C C5 0.29427(12) 0.84939(10) 0.84058(6) 0.0185(2) Uani d . 1
C C23 0.34694(14) 0.70279(12) 0.71046(7) 0.0292(3) Uani d . 1
H H23A 0.4161 0.6693 0.6816 0.044 Uiso calc R 1
H H23B 0.2967 0.7571 0.6834 0.044 Uiso calc R 1
H H23C 0.2865 0.6448 0.7270 0.044 Uiso calc R 1
C C19 0.05826(15) 0.52031(11) 0.82031(7) 0.0284(3) Uani d . 1
H H19 0.0891 0.4478 0.8307 0.034 Uiso calc R 1
C C17 -0.10663(13) 0.64309(12) 0.76695(7) 0.0275(3) Uani d . 1
H H17 -0.1855 0.6527 0.7407 0.033 Uiso calc R 1
C C21 0.51771(14) 0.67089(12) 0.84432(8) 0.0287(3) Uani d . 1
H H21A 0.4534 0.6176 0.8630 0.043 Uiso calc R 1
H H21B 0.5612 0.7102 0.8823 0.043 Uiso calc R 1
H H21C 0.5849 0.6313 0.8172 0.043 Uiso calc R 1

loop_
_atom_site_aniso_label
_atom_site_aniso_U_11
_atom_site_aniso_U_22
_atom_site_aniso_U_33
_atom_site_aniso_U_12
_atom_site_aniso_U_13
_atom_site_aniso_U_23
Si1 0.01810(15) 0.01801(15) 0.02036(15) -0.00020(12) -0.00082(12) -0.00287(12)
Si2 0.02101(15) 0.01866(15) 0.02057(15) 0.00210(12) 0.00300(12) -0.00136(12)
O1 0.0186(4) 0.0265(4) 0.0366(5) -0.0041(4) 0.0035(4) -0.0071(4)
C2 0.0175(5) 0.0178(5) 0.0188(5) 0.0023(4) -0.0003(4) -0.0005(4)
C15 0.0209(5) 0.0197(5) 0.0164(5) -0.0020(5) 0.0017(4) -0.0011(4)
C7 0.0289(6) 0.0320(7) 0.0257(6) -0.0020(6) 0.0058(5) -0.0061(5)
C3 0.0185(5) 0.0167(5) 0.0175(5) 0.0021(4) -0.0003(4) 0.0020(4)
C6 0.0322(6) 0.0188(6) 0.0291(6) -0.0009(5) 0.0004(5) -0.0004(4)
C16 0.0236(6) 0.0232(6) 0.0220(5) -0.0004(5) -0.0011(5) -0.0002(5)
C12 0.0178(5) 0.0358(7) 0.0253(6) -0.0019(5) 0.0025(5) 0.0021(5)
C9 0.0171(5) 0.0196(5) 0.0175(5) -0.0005(4) -0.0025(4) -0.0023(4)
C10 0.0200(5) 0.0204(5) 0.0224(5) -0.0003(5) -0.0006(4) 0.0025(4)
C14 0.0232(6) 0.0230(6) 0.0219(6) 0.0017(5) 0.0000(5) 0.0042(4)
C4 0.0216(6) 0.0166(5) 0.0162(5) 0.0022(4) -0.0010(4) 0.0015(4)
C18 0.0361(7) 0.0251(6) 0.0256(6) -0.0110(5) 0.0011(6) -0.0062(5)
C8 0.0267(6) 0.0374(7) 0.0315(7) 0.0009(6) -0.0092(5) -0.0060(6)
C1 0.0180(5) 0.0190(5) 0.0202(5) 0.0028(4) -0.0005(4) 0.0008(4)
C20 0.0265(6) 0.0207(6) 0.0211(5) -0.0003(5) -0.0004(5) -0.0003(5)
C22 0.0341(7) 0.0291(6) 0.0367(7) -0.0043(6) 0.0147(6) -0.0016(6)
C13 0.0251(6) 0.0316(7) 0.0246(6) -0.0039(5) 0.0021(5) 0.0075(5)
C11 0.0194(6) 0.0264(6) 0.0264(6) 0.0035(5) -0.0020(5) 0.0007(5)
C5 0.0205(6) 0.0167(5) 0.0183(5) 0.0015(4) -0.0007(4) 0.0002(4)
C23 0.0331(7) 0.0327(7) 0.0217(6) -0.0001(5) 0.0027(5) -0.0064(5)
C19 0.0383(7) 0.0183(6) 0.0285(6) -0.0024(5) 0.0024(6) -0.0005(5)
C17 0.0251(6) 0.0340(7) 0.0234(6) -0.0052(5) -0.0028(5) -0.0023(5)
C21 0.0269(6) 0.0269(6) 0.0323(7) 0.0074(5) -0.0012(5) 0.0004(5)

loop_
_atom_type_symbol
_atom_type_description
_atom_type_scat_dispersion_real
_atom_type_scat_dispersion_imag
_atom_type_scat_source
C C 0.0033 0.0016 'International Tables Vol C Tables 4.2.6.8 and 6.1.1.4'
H H 0.0000 0.0000 'International Tables Vol C Tables 4.2.6.8 and 6.1.1.4'
O O 0.0106 0.0060 'International Tables Vol C Tables 4.2.6.8 and 6.1.1.4'
Si Si 0.0817 0.0704 'International Tables Vol C Tables 4.2.6.8 and 6.1.1.4'

loop_
_geom_angle_atom_site_label_1
_geom_angle_atom_site_label_2
_geom_angle_atom_site_label_3
_geom_angle
C7 Si1 C8 107.60(6)
C7 Si1 C6 110.88(7)
C8 Si1 C6 110.62(7)
C7 Si1 C2 112.32(6)
C8 Si1 C2 107.45(6)
C6 Si1 C2 107.94(5)
C23 Si2 C21 110.99(6)
C23 Si2 C22 108.42(7)
C21 Si2 C22 108.58(7)
C23 Si2 C5 109.86(6)
C21 Si2 C5 108.84(6)
C22 Si2 C5 110.13(6)
C3 C2 C1 105.30(10)
C3 C2 Si1 134.17(9)
C1 C2 Si1 120.39(8)
C20 C15 C16 118.71(11)
C20 C15 C4 120.72(11)
C16 C15 C4 120.56(11)
Si1 C7 H7A 109.5
Si1 C7 H7B 109.5
H7A C7 H7B 109.5
Si1 C7 H7C 109.5
H7A C7 H7C 109.5
H7B C7 H7C 109.5
C2 C3 C9 127.20(11)
C2 C3 C4 110.23(10)
C9 C3 C4 122.56(10)
Si1 C6 H6A 109.5
Si1 C6 H6B 109.5
H6A C6 H6B 109.5
Si1 C6 H6C 109.5
H6A C6 H6C 109.5
H6B C6 H6C 109.5
C17 C16 C15 120.21(11)
C17 C16 H16 119.9
C15 C16 H16 119.9
C11 C12 C13 120.17(12)
C11 C12 H12 119.9
C13 C12 H12 119.9
C10 C9 C14 118.95(11)
C10 C9 C3 120.03(11)
C14 C9 C3 121.02(11)
C11 C10 C9 120.52(12)
C11 C10 H10 119.7
C9 C10 H10 119.7
C13 C14 C9 120.49(12)
C13 C14 H14 119.8
C9 C14 H14 119.8
C5 C4 C15 127.71(11)
C5 C4 C3 110.56(10)
C15 C4 C3 121.72(10)
C19 C18 C17 119.63(12)
C19 C18 H18 120.2
C17 C18 H18 120.2
Si1 C8 H8A 109.5
Si1 C8 H8B 109.5
H8A C8 H8B 109.5
Si1 C8 H8C 109.5
H8A C8 H8C 109.5
H8B C8 H8C 109.5
O1 C1 C2 125.01(11)
O1 C1 C5 125.76(11)
C2 C1 C5 109.19(10)
C19 C20 C15 120.61(12)
C19 C20 H20 119.7
C15 C20 H20 119.7
Si2 C22 H22A 109.5
Si2 C22 H22B 109.5
H22A C22 H22B 109.5
Si2 C22 H22C 109.5
H22A C22 H22C 109.5
H22B C22 H22C 109.5
C12 C13 C14 119.96(12)
C12 C13 H13 120.0
C14 C13 H13 120.0
C12 C11 C10 119.88(12)
C12 C11 H11 120.1
C10 C11 H11 120.1
C4 C5 C1 104.61(10)
C4 C5 Si2 131.46(9)
C1 C5 Si2 123.91(9)
Si2 C23 H23A 109.5
Si2 C23 H23B 109.5
H23A C23 H23B 109.5
Si2 C23 H23C 109.5
H23A C23 H23C 109.5
H23B C23 H23C 109.5
C18 C19 C20 120.27(12)
C18 C19 H19 119.9
C20 C19 H19 119.9
C16 C17 C18 120.54(12)
C16 C17 H17 119.7
C18 C17 H17 119.7
Si2 C21 H21A 109.5
Si2 C21 H21B 109.5
H21A C21 H21B 109.5
Si2 C21 H21C 109.5
H21A C21 H21C 109.5
H21B C21 H21C 109.5

loop_
_geom_bond_atom_site_label_1
_geom_bond_atom_site_label_2
_geom_bond_distance
Si1 C7 1.8630(13)
Si1 C8 1.8666(14)
Si1 C6 1.8699(13)
Si1 C2 1.8795(12)
Si2 C23 1.8640(14)
Si2 C21 1.8659(14)
Si2 C22 1.8668(14)
Si2 C5 1.8796(12)
O1 C1 1.2139(15)
C2 C3 1.3454(16)
C2 C1 1.5117(16)
C15 C20 1.3993(17)
C15 C16 1.4037(17)
C15 C4 1.4799(16)
C7 H7A 0.9600
C7 H7B 0.9600
C7 H7C 0.9600
C3 C9 1.4760(16)
C3 C4 1.5271(16)
C6 H6A 0.9600
C6 H6B 0.9600
C6 H6C 0.9600
C16 C17 1.3876(18)
C16 H16 0.9300
C12 C11 1.3855(19)
C12 C13 1.3855(19)
C12 H12 0.9300
C9 C10 1.3942(16)
C9 C14 1.3946(17)
C10 C11 1.3887(17)
C10 H10 0.9300
C14 C13 1.3873(19)
C14 H14 0.9300
C4 C5 1.3544(17)
C18 C19 1.388(2)
C18 C17 1.390(2)
C18 H18 0.9300
C8 H8A 0.9600
C8 H8B 0.9600
C8 H8C 0.9600
C1 C5 1.5166(16)
C20 C19 1.3886(18)
C20 H20 0.9300
C22 H22A 0.9600
C22 H22B 0.9600
C22 H22C 0.9600
C13 H13 0.9300
C11 H11 0.9300
C23 H23A 0.9600
C23 H23B 0.9600
C23 H23C 0.9600
C19 H19 0.9300
C17 H17 0.9300
C21 H21A 0.9600
C21 H21B 0.9600
C21 H21C 0.9600

loop_
_cod_related_entry_id
_cod_related_entry_database
_cod_related_entry_code
1 ChemSpider 9254497
